data_4072335
loop_
_publ_author_name
'Schuecker, Raffael'
'John, Roland O.'
'Jakupec, Michael A.'
'Arion, Vladimir B.'
'Keppler, Bernhard K.'

_publ_section_title
;
 Water-Soluble Mixed-Ligand Ruthenium(II) and Osmium(II) Arene Complexes
 with High Antiproliferative Activity
;
_journal_issue 24
_journal_name_full Organometallics
_journal_page_first 6587
_journal_paper_doi 10.1021/om800774t
_journal_volume 27
_journal_year 2008
_chemical_formula_sum 'C28 H34 F6 N3 O3 Os P'
_chemical_formula_weight 795.75
_chemical_name_systematic
; 
(1H-benzimidazole-kappaN^3^)(quinolin-8-olato-kappaN^1^,
kappaO^8^)(1,2,3,4,5,6-hapto)-1-isopropyl-4-methylbenzene-
osmium(II) hexafluorosulfate dimethanol solvate
solvate  
;
_space_group_IT_number 2
_symmetry_cell_setting triclinic
_symmetry_space_group_name_Hall '-P 1'
_symmetry_space_group_name_H-M 'P -1'
_atom_sites_solution_hydrogens geom
_atom_sites_solution_primary direct
_atom_sites_solution_secondary difmap
_audit_creation_method SHELXL-97
_cell_angle_alpha 77.78(3)
_cell_angle_beta 87.82(3)
_cell_angle_gamma 83.83(3)
_cell_formula_units_Z 2
_cell_length_a 9.2497(18)
_cell_length_b 10.955(2)
_cell_length_c 14.715(3)
_cell_measurement_temperature 100(2)
_cell_volume 1448.7(5)
_computing_structure_refinement 'SHELXL-97 (Sheldrick, 1997)'
_computing_structure_solution 'SHELXS-97 (Sheldrick, 1990)'
_diffrn_ambient_temperature 100(2)
_diffrn_measured_fraction_theta_full 0.999
_diffrn_measured_fraction_theta_max 0.999
_diffrn_radiation_monochromator graphite
_diffrn_radiation_source 'fine-focus sealed tube'
_diffrn_radiation_type MoK\a
_diffrn_radiation_wavelength 0.71073
_diffrn_reflns_av_R_equivalents 0.0363
_diffrn_reflns_av_sigmaI/netI 0.0251
_diffrn_reflns_limit_h_max 11
_diffrn_reflns_limit_h_min -11
_diffrn_reflns_limit_k_max 13
_diffrn_reflns_limit_k_min -13
_diffrn_reflns_limit_l_max 18
_diffrn_reflns_limit_l_min -18
_diffrn_reflns_number 26479
_diffrn_reflns_theta_full 26.00
_diffrn_reflns_theta_max 26.00
_diffrn_reflns_theta_min 2.61
_exptl_absorpt_coefficient_mu 4.531
_exptl_absorpt_correction_T_max 0.4960
_exptl_absorpt_correction_T_min 0.2103
_exptl_absorpt_correction_type multi-scan
_exptl_absorpt_process_details SADABS
_exptl_crystal_density_diffrn 1.824
_exptl_crystal_density_method 'not measured'
_exptl_crystal_F_000 784
_exptl_crystal_size_max 0.50
_exptl_crystal_size_mid 0.40
_exptl_crystal_size_min 0.18
_refine_diff_density_max 2.316
_refine_diff_density_min -0.782
_refine_diff_density_rms 0.101
_refine_ls_extinction_method none
_refine_ls_goodness_of_fit_ref 1.030
_refine_ls_hydrogen_treatment constr
_refine_ls_matrix_type full
_refine_ls_number_parameters 383
_refine_ls_number_reflns 5708
_refine_ls_number_restraints 1
_refine_ls_restrained_S_all 1.030
_refine_ls_R_factor_all 0.0237
_refine_ls_R_factor_gt 0.0215
_refine_ls_shift/su_max 0.002
_refine_ls_shift/su_mean 0.000
_refine_ls_structure_factor_coef Fsqd
_refine_ls_weighting_details 'calc w=1/[\s^2^(Fo^2^)+(0.0193P)^2^+4.3486P] where P=(Fo^2^+2Fc^2^)/3'
_refine_ls_weighting_scheme calc
_refine_ls_wR_factor_gt 0.0517
_refine_ls_wR_factor_ref 0.0525
_reflns_number_gt 5400
_reflns_number_total 5708
_reflns_threshold_expression >2sigma(I)
_cod_data_source_file om800774t_si_003.cif
_cod_data_source_block rasc159_7c
_cod_original_sg_symbol_H-M P-1
_cod_database_code 4072335

loop_
_symmetry_equiv_pos_as_xyz
'x, y, z'
'-x, -y, -z'

loop_
_atom_site_label
_atom_site_type_symbol
_atom_site_fract_x
_atom_site_fract_y
_atom_site_fract_z
_atom_site_U_iso_or_equiv
_atom_site_adp_type
_atom_site_occupancy
_atom_site_symmetry_multiplicity
_atom_site_calc_flag
_atom_site_refinement_flags
Os1 Os 0.550029(13) 0.329000(11) 0.346106(8) 0.01210(5) Uani 1 1 d .
O1 O 0.6242(3) 0.4970(2) 0.35655(16) 0.0183(5) Uani 1 1 d .
N1 N 0.7404(3) 0.3268(3) 0.26469(19) 0.0150(6) Uani 1 1 d .
N2 N 0.4571(3) 0.4446(3) 0.22292(19) 0.0156(6) Uani 1 1 d .
N3 N 0.3682(3) 0.6136(3) 0.1221(2) 0.0178(6) Uani 1 1 d .
H30 H 0.3417 0.6931 0.0979 0.021 Uiso 1 1 calc R
C1 C 0.6175(4) 0.1473(3) 0.4401(2) 0.0184(7) Uani 1 1 d .
C2 C 0.5149(4) 0.1298(3) 0.3757(2) 0.0192(7) Uani 1 1 d .
H2 H 0.5379 0.0675 0.3398 0.023 Uiso 1 1 calc R
C3 C 0.3792(3) 0.2035(3) 0.3641(2) 0.0157(7) Uani 1 1 d .
H3 H 0.3132 0.1906 0.3199 0.019 Uiso 1 1 calc R
C4 C 0.3393(3) 0.2975(3) 0.4177(2) 0.0153(6) Uani 1 1 d .
C5 C 0.4424(4) 0.3149(3) 0.4812(2) 0.0161(7) Uani 1 1 d .
H5 H 0.4197 0.3770 0.5173 0.019 Uiso 1 1 calc R
C6 C 0.5804(4) 0.2407(3) 0.4923(2) 0.0185(7) Uani 1 1 d .
H6 H 0.6478 0.2546 0.5352 0.022 Uiso 1 1 calc R
C7 C 0.7640(4) 0.0711(3) 0.4498(3) 0.0249(8) Uani 1 1 d .
H7A H 0.8338 0.1174 0.4736 0.037 Uiso 1 1 calc R
H7B H 0.7978 0.0556 0.3890 0.037 Uiso 1 1 calc R
H7C H 0.7557 -0.0092 0.4932 0.037 Uiso 1 1 calc R
C8 C 0.1953(4) 0.3770(3) 0.3993(2) 0.0177(7) Uani 1 1 d .
H8 H 0.1800 0.3953 0.3307 0.021 Uiso 1 1 calc R
C9 C 0.0730(4) 0.3003(4) 0.4453(3) 0.0246(8) Uani 1 1 d .
H9A H 0.0802 0.2203 0.4248 0.037 Uiso 1 1 calc R
H9B H -0.0213 0.3474 0.4274 0.037 Uiso 1 1 calc R
H9C H 0.0819 0.2840 0.5130 0.037 Uiso 1 1 calc R
C10 C 0.1899(4) 0.5021(3) 0.4287(3) 0.0237(8) Uani 1 1 d .
H10A H 0.0941 0.5488 0.4147 0.036 Uiso 1 1 calc R
H10B H 0.2652 0.5508 0.3947 0.036 Uiso 1 1 calc R
H10C H 0.2069 0.4876 0.4956 0.036 Uiso 1 1 calc R
C11 C 0.8000(4) 0.2374(3) 0.2228(2) 0.0197(7) Uani 1 1 d .
H11 H 0.7529 0.1634 0.2273 0.024 Uiso 1 1 calc R
C12 C 0.9316(4) 0.2493(4) 0.1716(2) 0.0245(8) Uani 1 1 d .
H12 H 0.9730 0.1825 0.1439 0.029 Uiso 1 1 calc R
C13 C 0.9995(4) 0.3549(4) 0.1616(3) 0.0267(8) Uani 1 1 d .
H13 H 1.0879 0.3625 0.1267 0.032 Uiso 1 1 calc R
C14 C 0.9382(4) 0.4539(3) 0.2032(2) 0.0206(7) Uani 1 1 d .
C15 C 0.9975(4) 0.5682(4) 0.1974(3) 0.0296(9) Uani 1 1 d .
H15 H 1.0832 0.5850 0.1613 0.036 Uiso 1 1 calc R
C16 C 0.9316(4) 0.6551(4) 0.2440(3) 0.0295(9) Uani 1 1 d .
H16 H 0.9728 0.7320 0.2393 0.035 Uiso 1 1 calc R
C17 C 0.8048(4) 0.6347(4) 0.2986(3) 0.0246(8) Uani 1 1 d .
H17 H 0.7626 0.6968 0.3307 0.030 Uiso 1 1 calc R
C18 C 0.7417(4) 0.5241(3) 0.3055(2) 0.0176(7) Uani 1 1 d .
C19 C 0.8084(3) 0.4346(3) 0.2566(2) 0.0150(6) Uani 1 1 d .
C20 C 0.4285(3) 0.5684(3) 0.2052(2) 0.0168(7) Uani 1 1 d .
H20 H 0.4488 0.6196 0.2469 0.020 Uiso 1 1 calc R
C21 C 0.3549(3) 0.5137(3) 0.0814(2) 0.0174(7) Uani 1 1 d .
C22 C 0.2990(4) 0.5075(3) -0.0036(2) 0.0206(7) Uani 1 1 d .
H22 H 0.2614 0.5807 -0.0463 0.025 Uiso 1 1 calc R
C23 C 0.3012(4) 0.3892(4) -0.0228(2) 0.0223(8) Uani 1 1 d .
H23 H 0.2630 0.3806 -0.0799 0.027 Uiso 1 1 calc R
C24 C 0.3585(4) 0.2809(4) 0.0403(2) 0.0219(7) Uani 1 1 d .
H24 H 0.3584 0.2011 0.0246 0.026 Uiso 1 1 calc R
C25 C 0.4148(4) 0.2882(3) 0.1245(2) 0.0180(7) Uani 1 1 d .
H25 H 0.4542 0.2151 0.1667 0.022 Uiso 1 1 calc R
C26 C 0.4116(3) 0.4067(3) 0.1449(2) 0.0158(7) Uani 1 1 d .
O3 O 0.3017(4) 0.8477(4) 0.0042(3) 0.0681(13) Uani 1 1 d .
H3A H 0.3582 0.8859 -0.0353 0.102 Uiso 1 1 calc R
C28 C 0.1679(5) 0.9222(5) 0.0051(3) 0.0464(12) Uani 1 1 d .
H28A H 0.0958 0.8717 0.0411 0.070 Uiso 1 1 calc R
H28B H 0.1344 0.9534 -0.0588 0.070 Uiso 1 1 calc R
H28C H 0.1805 0.9934 0.0337 0.070 Uiso 1 1 calc R
F2 F 0.2364(3) 1.0407(2) 0.18870(17) 0.0367(6) Uani 1 1 d .
P1 P 0.18010(11) 0.93489(9) 0.27305(7) 0.0248(2) Uani 1 1 d .
F1 F 0.1263(3) 0.8298(2) 0.35576(17) 0.0388(6) Uani 1 1 d .
F3 F 0.1144(3) 1.0420(2) 0.32545(17) 0.0380(6) Uani 1 1 d .
F4 F 0.3321(3) 0.9272(2) 0.32308(16) 0.0349(5) Uani 1 1 d .
F5 F 0.2472(3) 0.8281(2) 0.21986(18) 0.0423(6) Uani 1 1 d .
F6 F 0.0301(3) 0.9449(2) 0.22079(17) 0.0362(6) Uani 1 1 d .
O2 O 0.5468(5) 1.0000(4) 0.1314(5) 0.114(2) Uani 1 1 d D
H2A H 0.4605 0.9891 0.1496 0.171 Uiso 1 1 d RD
C27 C 0.6180(6) 0.8898(5) 0.1793(4) 0.0537(14) Uani 1 1 d .
H27A H 0.6139 0.8236 0.1442 0.080 Uiso 1 1 calc R
H27B H 0.5711 0.8654 0.2403 0.080 Uiso 1 1 calc R
H27C H 0.7197 0.9020 0.1875 0.080 Uiso 1 1 calc R

loop_
_atom_site_aniso_label
_atom_site_aniso_U_11
_atom_site_aniso_U_22
_atom_site_aniso_U_33
_atom_site_aniso_U_23
_atom_site_aniso_U_13
_atom_site_aniso_U_12
Os1 0.01136(7) 0.01185(7) 0.01212(7) 0.00041(4) -0.00047(4) -0.00253(4)
O1 0.0212(12) 0.0161(12) 0.0176(12) -0.0022(9) 0.0002(10) -0.0051(10)
N1 0.0141(13) 0.0151(14) 0.0142(13) 0.0003(11) -0.0024(11) 0.0000(11)
N2 0.0124(13) 0.0170(14) 0.0152(14) 0.0014(11) 0.0009(11) -0.0020(11)
N3 0.0139(13) 0.0146(14) 0.0212(15) 0.0034(11) 0.0010(11) -0.0001(11)
C1 0.0195(17) 0.0133(16) 0.0189(17) 0.0046(13) 0.0023(13) -0.0028(13)
C2 0.0202(17) 0.0141(16) 0.0216(18) 0.0003(13) 0.0033(14) -0.0038(13)
C3 0.0156(16) 0.0133(16) 0.0181(16) -0.0008(13) 0.0002(13) -0.0066(13)
C4 0.0144(15) 0.0157(16) 0.0137(15) 0.0025(12) 0.0021(12) -0.0044(13)
C5 0.0177(16) 0.0168(16) 0.0127(15) -0.0006(12) 0.0012(12) -0.0017(13)
C6 0.0183(16) 0.0215(18) 0.0132(16) 0.0038(13) -0.0032(13) -0.0044(14)
C7 0.0197(18) 0.0213(19) 0.029(2) 0.0036(15) -0.0012(15) 0.0016(14)
C8 0.0150(16) 0.0204(17) 0.0170(16) -0.0035(13) -0.0009(13) 0.0003(13)
C9 0.0150(17) 0.029(2) 0.029(2) -0.0058(16) 0.0007(14) -0.0015(15)
C10 0.0245(18) 0.0214(18) 0.0244(19) -0.0050(15) -0.0042(15) 0.0036(15)
C11 0.0217(17) 0.0184(17) 0.0176(17) -0.0019(13) -0.0028(14) 0.0013(14)
C12 0.0198(17) 0.032(2) 0.0177(17) -0.0021(15) 0.0008(14) 0.0093(15)
C13 0.0127(16) 0.039(2) 0.0243(19) -0.0002(16) 0.0005(14) 0.0029(15)
C14 0.0125(16) 0.029(2) 0.0167(17) 0.0046(14) -0.0038(13) -0.0044(14)
C15 0.0190(18) 0.038(2) 0.029(2) 0.0056(17) -0.0046(15) -0.0132(16)
C16 0.030(2) 0.027(2) 0.031(2) 0.0032(16) -0.0100(17) -0.0174(17)
C17 0.031(2) 0.0220(19) 0.0219(18) -0.0024(14) -0.0076(15) -0.0101(15)
C18 0.0189(16) 0.0199(17) 0.0131(16) 0.0008(13) -0.0065(13) -0.0041(13)
C19 0.0127(15) 0.0179(17) 0.0129(15) 0.0024(12) -0.0060(12) -0.0035(12)
C20 0.0129(15) 0.0164(17) 0.0196(17) -0.0002(13) 0.0021(13) -0.0022(13)
C21 0.0103(15) 0.0212(17) 0.0179(16) 0.0020(13) 0.0025(12) -0.0017(13)
C22 0.0155(16) 0.0269(19) 0.0150(16) 0.0051(14) -0.0003(13) -0.0017(14)
C23 0.0167(16) 0.035(2) 0.0144(17) -0.0022(15) -0.0006(13) -0.0038(15)
C24 0.0229(18) 0.0264(19) 0.0163(17) -0.0040(14) 0.0024(14) -0.0045(15)
C25 0.0164(16) 0.0198(17) 0.0157(16) 0.0004(13) 0.0006(13) -0.0008(13)
C26 0.0098(14) 0.0210(17) 0.0140(16) 0.0022(13) 0.0009(12) -0.0017(12)
O3 0.054(2) 0.066(3) 0.054(2) 0.0303(19) 0.0231(18) 0.033(2)
C28 0.043(3) 0.052(3) 0.040(3) -0.009(2) -0.003(2) 0.014(2)
F2 0.0421(14) 0.0299(13) 0.0335(13) 0.0058(10) -0.0021(11) -0.0071(11)
P1 0.0319(5) 0.0189(5) 0.0235(5) -0.0020(4) -0.0055(4) -0.0051(4)
F1 0.0453(15) 0.0348(14) 0.0342(13) 0.0042(11) -0.0062(11) -0.0153(11)
F3 0.0434(14) 0.0341(14) 0.0395(14) -0.0148(11) -0.0023(11) -0.0026(11)
F4 0.0338(13) 0.0358(14) 0.0350(13) -0.0037(10) -0.0078(10) -0.0080(10)
F5 0.0571(17) 0.0331(14) 0.0385(14) -0.0151(11) -0.0093(12) 0.0058(12)
F6 0.0424(14) 0.0261(12) 0.0400(14) -0.0030(10) -0.0134(11) -0.0065(10)
O2 0.049(2) 0.047(3) 0.203(6) 0.057(3) 0.029(3) 0.010(2)
C27 0.051(3) 0.036(3) 0.067(4) -0.001(2) 0.013(3) 0.005(2)

loop_
_atom_type_symbol
_atom_type_description
_atom_type_scat_dispersion_real
_atom_type_scat_dispersion_imag
_atom_type_scat_source
C C 0.0033 0.0016 'International Tables Vol C Tables 4.2.6.8 and 6.1.1.4'
H H 0.0000 0.0000 'International Tables Vol C Tables 4.2.6.8 and 6.1.1.4'
N N 0.0061 0.0033 'International Tables Vol C Tables 4.2.6.8 and 6.1.1.4'
O O 0.0106 0.0060 'International Tables Vol C Tables 4.2.6.8 and 6.1.1.4'
F F 0.0171 0.0103 'International Tables Vol C Tables 4.2.6.8 and 6.1.1.4'
P P 0.1023 0.0942 'International Tables Vol C Tables 4.2.6.8 and 6.1.1.4'
Os Os -1.2165 7.6030 'International Tables Vol C Tables 4.2.6.8 and 6.1.1.4'

loop_
_geom_angle_atom_site_label_1
_geom_angle_atom_site_label_2
_geom_angle_atom_site_label_3
_geom_angle
O1 Os1 N1 78.83(10)
O1 Os1 N2 81.28(10)
N1 Os1 N2 83.89(10)
O1 Os1 C5 90.70(11)
N1 Os1 C5 150.32(11)
N2 Os1 C5 122.23(11)
O1 Os1 C3 150.82(11)
N1 Os1 C3 129.30(12)
N2 Os1 C3 93.11(12)
C5 Os1 C3 68.06(13)
O1 Os1 C6 95.21(12)
N1 Os1 C6 114.31(12)
N2 Os1 C6 160.60(12)
C5 Os1 C6 38.45(12)
C3 Os1 C6 80.65(13)
O1 Os1 C2 161.19(11)
N1 Os1 C2 100.81(12)
N2 Os1 C2 117.49(12)
C5 Os1 C2 80.41(13)
C3 Os1 C2 37.74(12)
C6 Os1 C2 67.58(13)
O1 Os1 C4 113.30(11)
N1 Os1 C4 167.51(11)
N2 Os1 C4 94.75(11)
C5 Os1 C4 37.69(12)
C3 Os1 C4 38.26(12)
C6 Os1 C4 68.98(12)
C2 Os1 C4 68.76(13)
O1 Os1 C1 123.57(11)
N1 Os1 C1 94.06(12)
N2 Os1 C1 154.30(12)
C5 Os1 C1 68.63(13)
C3 Os1 C1 68.42(12)
C6 Os1 C1 37.46(13)
C2 Os1 C1 37.66(13)
C4 Os1 C1 81.77(12)
C18 O1 Os1 114.1(2)
C11 N1 C19 118.8(3)
C11 N1 Os1 128.6(2)
C19 N1 Os1 112.6(2)
C20 N2 C26 105.5(3)
C20 N2 Os1 126.8(2)
C26 N2 Os1 127.7(2)
C20 N3 C21 107.7(3)
C6 C1 C2 118.2(3)
C6 C1 C7 121.0(3)
C2 C1 C7 120.8(3)
C6 C1 Os1 69.93(19)
C2 C1 Os1 70.27(19)
C7 C1 Os1 129.6(2)
C3 C2 C1 121.2(3)
C3 C2 Os1 70.61(19)
C1 C2 Os1 72.07(19)
C2 C3 C4 121.2(3)
C2 C3 Os1 71.65(19)
C4 C3 Os1 71.94(18)
C5 C4 C3 117.3(3)
C5 C4 C8 123.9(3)
C3 C4 C8 118.7(3)
C5 C4 Os1 69.93(18)
C3 C4 Os1 69.80(18)
C8 C4 Os1 128.2(2)
C4 C5 C6 121.3(3)
C4 C5 Os1 72.38(18)
C6 C5 Os1 71.01(19)
C1 C6 C5 120.8(3)
C1 C6 Os1 72.61(19)
C5 C6 Os1 70.55(18)
C4 C8 C10 113.7(3)
C4 C8 C9 109.1(3)
C10 C8 C9 111.9(3)
N1 C11 C12 121.7(3)
C13 C12 C11 120.7(3)
C12 C13 C14 119.6(3)
C15 C14 C13 125.0(3)
C15 C14 C19 117.8(3)
C13 C14 C19 117.1(3)
C16 C15 C14 119.8(3)
C15 C16 C17 122.3(3)
C18 C17 C16 119.9(4)
O1 C18 C17 123.6(3)
O1 C18 C19 118.4(3)
C17 C18 C19 118.0(3)
N1 C19 C18 115.8(3)
N1 C19 C14 122.1(3)
C18 C19 C14 122.1(3)
N2 C20 N3 112.6(3)
N3 C21 C22 131.6(3)
N3 C21 C26 106.0(3)
C22 C21 C26 122.4(3)
C23 C22 C21 116.4(3)
C22 C23 C24 121.7(3)
C25 C24 C23 121.5(3)
C24 C25 C26 117.3(3)
C25 C26 N2 131.1(3)
C25 C26 C21 120.7(3)
N2 C26 C21 108.2(3)
F3 P1 F1 90.58(15)
F3 P1 F6 89.95(14)
F1 P1 F6 90.90(14)
F3 P1 F4 90.23(14)
F1 P1 F4 90.58(14)
F6 P1 F4 178.50(14)
F3 P1 F5 179.47(16)
F1 P1 F5 89.90(15)
F6 P1 F5 90.25(14)
F4 P1 F5 89.56(14)
F3 P1 F2 89.99(14)
F1 P1 F2 179.33(16)
F6 P1 F2 89.45(13)
F4 P1 F2 89.06(13)
F5 P1 F2 89.53(14)

loop_
_geom_bond_atom_site_label_1
_geom_bond_atom_site_label_2
_geom_bond_distance
Os1 O1 2.069(2)
Os1 N1 2.093(3)
Os1 N2 2.131(3)
Os1 C5 2.173(3)
Os1 C3 2.177(3)
Os1 C6 2.179(3)
Os1 C2 2.190(3)
Os1 C4 2.205(3)
Os1 C1 2.214(3)
O1 C18 1.322(4)
N1 C11 1.326(4)
N1 C19 1.378(4)
N2 C20 1.325(4)
N2 C26 1.394(4)
N3 C20 1.337(4)
N3 C21 1.372(5)
C1 C6 1.411(5)
C1 C2 1.422(5)
C1 C7 1.508(5)
C2 C3 1.412(5)
C3 C4 1.436(5)
C4 C5 1.414(5)
C4 C8 1.511(5)
C5 C6 1.433(5)
C8 C10 1.518(5)
C8 C9 1.533(5)
C11 C12 1.410(5)
C12 C13 1.354(6)
C13 C14 1.412(5)
C14 C15 1.405(5)
C14 C19 1.420(5)
C15 C16 1.366(6)
C16 C17 1.407(6)
C17 C18 1.384(5)
C18 C19 1.412(5)
C21 C22 1.390(5)
C21 C26 1.401(5)
C22 C23 1.380(5)
C23 C24 1.409(5)
C24 C25 1.383(5)
C25 C26 1.390(5)
O3 C28 1.408(5)
F2 P1 1.621(2)
P1 F3 1.592(3)
P1 F1 1.593(3)
P1 F6 1.594(3)
P1 F4 1.598(2)
P1 F5 1.600(3)
O2 C27 1.375(6)

loop_
_geom_torsion_atom_site_label_1
_geom_torsion_atom_site_label_2
_geom_torsion_atom_site_label_3
_geom_torsion_atom_site_label_4
_geom_torsion
N1 Os1 O1 C18 4.1(2)
N2 Os1 O1 C18 -81.3(2)
C5 Os1 O1 C18 156.1(2)
C3 Os1 O1 C18 -162.0(2)
C6 Os1 O1 C18 117.9(2)
C2 Os1 O1 C18 94.9(4)
C4 Os1 O1 C18 -172.8(2)
C1 Os1 O1 C18 91.6(2)
O1 Os1 N1 C11 176.5(3)
N2 Os1 N1 C11 -101.2(3)
C5 Os1 N1 C11 105.3(3)
C3 Os1 N1 C11 -12.2(3)
C6 Os1 N1 C11 85.8(3)
C2 Os1 N1 C11 15.7(3)
C4 Os1 N1 C11 -16.9(7)
C1 Os1 N1 C11 53.1(3)
O1 Os1 N1 C19 -3.0(2)
N2 Os1 N1 C19 79.3(2)
C5 Os1 N1 C19 -74.3(3)
C3 Os1 N1 C19 168.3(2)
C6 Os1 N1 C19 -93.7(2)
C2 Os1 N1 C19 -163.8(2)
C4 Os1 N1 C19 163.6(4)
C1 Os1 N1 C19 -126.4(2)
O1 Os1 N2 C20 -22.2(3)
N1 Os1 N2 C20 -101.8(3)
C5 Os1 N2 C20 63.1(3)
C3 Os1 N2 C20 129.0(3)
C6 Os1 N2 C20 58.6(5)
C2 Os1 N2 C20 159.2(3)
C4 Os1 N2 C20 90.7(3)
C1 Os1 N2 C20 171.6(3)
O1 Os1 N2 C26 158.8(3)
N1 Os1 N2 C26 79.2(3)
C5 Os1 N2 C26 -115.9(3)
C3 Os1 N2 C26 -50.0(3)
C6 Os1 N2 C26 -120.4(4)
C2 Os1 N2 C26 -19.8(3)
C4 Os1 N2 C26 -88.3(3)
C1 Os1 N2 C26 -7.5(4)
O1 Os1 C1 C6 46.6(2)
N1 Os1 C1 C6 125.9(2)
N2 Os1 C1 C6 -149.8(2)
C5 Os1 C1 C6 -29.30(19)
C3 Os1 C1 C6 -103.2(2)
C2 Os1 C1 C6 -131.7(3)
C4 Os1 C1 C6 -66.0(2)
O1 Os1 C1 C2 178.25(18)
N1 Os1 C1 C2 -102.5(2)
N2 Os1 C1 C2 -18.1(4)
C5 Os1 C1 C2 102.4(2)
C3 Os1 C1 C2 28.4(2)
C6 Os1 C1 C2 131.7(3)
C4 Os1 C1 C2 65.7(2)
O1 Os1 C1 C7 -67.6(4)
N1 Os1 C1 C7 11.7(3)
N2 Os1 C1 C7 96.0(4)
C5 Os1 C1 C7 -143.5(4)
C3 Os1 C1 C7 142.6(4)
C6 Os1 C1 C7 -114.2(4)
C2 Os1 C1 C7 114.1(4)
C4 Os1 C1 C7 179.8(3)
C6 C1 C2 C3 -0.1(5)
C7 C1 C2 C3 -178.0(3)
Os1 C1 C2 C3 -52.9(3)
C6 C1 C2 Os1 52.7(3)
C7 C1 C2 Os1 -125.1(3)
O1 Os1 C2 C3 129.1(3)
N1 Os1 C2 C3 -143.8(2)
N2 Os1 C2 C3 -55.1(2)
C5 Os1 C2 C3 66.4(2)
C6 Os1 C2 C3 104.2(2)
C4 Os1 C2 C3 29.06(19)
C1 Os1 C2 C3 133.7(3)
O1 Os1 C2 C1 -4.5(5)
N1 Os1 C2 C1 82.6(2)
N2 Os1 C2 C1 171.25(18)
C5 Os1 C2 C1 -67.3(2)
C3 Os1 C2 C1 -133.7(3)
C6 Os1 C2 C1 -29.44(19)
C4 Os1 C2 C1 -104.6(2)
C1 C2 C3 C4 -0.8(5)
Os1 C2 C3 C4 -54.4(3)
C1 C2 C3 Os1 53.5(3)
O1 Os1 C3 C2 -149.1(2)
N1 Os1 C3 C2 48.6(2)
N2 Os1 C3 C2 133.2(2)
C5 Os1 C3 C2 -103.1(2)
C6 Os1 C3 C2 -65.2(2)
C4 Os1 C3 C2 -133.0(3)
C1 Os1 C3 C2 -28.4(2)
O1 Os1 C3 C4 -16.1(3)
N1 Os1 C3 C4 -178.38(17)
N2 Os1 C3 C4 -93.74(19)
C5 Os1 C3 C4 29.90(18)
C6 Os1 C3 C4 67.8(2)
C2 Os1 C3 C4 133.0(3)
C1 Os1 C3 C4 104.6(2)
C2 C3 C4 C5 1.2(5)
Os1 C3 C4 C5 -53.0(3)
C2 C3 C4 C8 177.5(3)
Os1 C3 C4 C8 123.3(3)
C2 C3 C4 Os1 54.2(3)
O1 Os1 C4 C5 -57.6(2)
N1 Os1 C4 C5 136.7(5)
N2 Os1 C4 C5 -140.14(19)
C3 Os1 C4 C5 130.9(3)
C6 Os1 C4 C5 28.97(19)
C2 Os1 C4 C5 102.2(2)
C1 Os1 C4 C5 65.5(2)
O1 Os1 C4 C3 171.52(17)
N1 Os1 C4 C3 5.8(6)
N2 Os1 C4 C3 88.99(19)
C5 Os1 C4 C3 -130.9(3)
C6 Os1 C4 C3 -101.9(2)
C2 Os1 C4 C3 -28.69(19)
C1 Os1 C4 C3 -65.4(2)
O1 Os1 C4 C8 60.3(3)
N1 Os1 C4 C8 -105.4(5)
N2 Os1 C4 C8 -22.2(3)
C5 Os1 C4 C8 117.9(4)
C3 Os1 C4 C8 -111.2(4)
C6 Os1 C4 C8 146.9(3)
C2 Os1 C4 C8 -139.9(3)
C1 Os1 C4 C8 -176.6(3)
C3 C4 C5 C6 -0.6(5)
C8 C4 C5 C6 -176.8(3)
Os1 C4 C5 C6 -53.6(3)
C3 C4 C5 Os1 53.0(3)
C8 C4 C5 Os1 -123.2(3)
O1 Os1 C5 C4 129.14(19)
N1 Os1 C5 C4 -162.6(2)
N2 Os1 C5 C4 49.0(2)
C3 Os1 C5 C4 -30.32(19)
C6 Os1 C5 C4 -133.4(3)
C2 Os1 C5 C4 -67.5(2)
C1 Os1 C5 C4 -104.8(2)
O1 Os1 C5 C6 -97.5(2)
N1 Os1 C5 C6 -29.2(3)
N2 Os1 C5 C6 -177.62(18)
C3 Os1 C5 C6 103.0(2)
C2 Os1 C5 C6 65.8(2)
C4 Os1 C5 C6 133.4(3)
C1 Os1 C5 C6 28.6(2)
C2 C1 C6 C5 0.7(5)
C7 C1 C6 C5 178.5(3)
Os1 C1 C6 C5 53.6(3)
C2 C1 C6 Os1 -52.9(3)
C7 C1 C6 Os1 124.9(3)
C4 C5 C6 C1 -0.3(5)
Os1 C5 C6 C1 -54.5(3)
C4 C5 C6 Os1 54.2(3)
O1 Os1 C6 C1 -142.58(19)
N1 Os1 C6 C1 -62.5(2)
N2 Os1 C6 C1 139.0(3)
C5 Os1 C6 C1 132.9(3)
C3 Os1 C6 C1 66.6(2)
C2 Os1 C6 C1 29.59(19)
C4 Os1 C6 C1 104.4(2)
O1 Os1 C6 C5 84.5(2)
N1 Os1 C6 C5 164.63(18)
N2 Os1 C6 C5 6.1(5)
C3 Os1 C6 C5 -66.3(2)
C2 Os1 C6 C5 -103.3(2)
C4 Os1 C6 C5 -28.44(19)
C1 Os1 C6 C5 -132.9(3)
C5 C4 C8 C10 19.4(5)
C3 C4 C8 C10 -156.7(3)
Os1 C4 C8 C10 -70.7(4)
C5 C4 C8 C9 -106.2(4)
C3 C4 C8 C9 77.7(4)
Os1 C4 C8 C9 163.7(2)
C19 N1 C11 C12 0.9(5)
Os1 N1 C11 C12 -178.6(2)
N1 C11 C12 C13 -1.8(5)
C11 C12 C13 C14 0.3(5)
C12 C13 C14 C15 -179.6(3)
C12 C13 C14 C19 1.9(5)
C13 C14 C15 C16 -177.2(3)
C19 C14 C15 C16 1.3(5)
C14 C15 C16 C17 0.1(6)
C15 C16 C17 C18 -0.8(6)
Os1 O1 C18 C17 176.6(3)
Os1 O1 C18 C19 -4.6(4)
C16 C17 C18 O1 178.8(3)
C16 C17 C18 C19 0.0(5)
C11 N1 C19 C18 -178.0(3)
Os1 N1 C19 C18 1.6(3)
C11 N1 C19 C14 1.5(5)
Os1 N1 C19 C14 -179.0(2)
O1 C18 C19 N1 2.0(4)
C17 C18 C19 N1 -179.1(3)
O1 C18 C19 C14 -177.4(3)
C17 C18 C19 C14 1.4(5)
C15 C14 C19 N1 178.5(3)
C13 C14 C19 N1 -2.9(5)
C15 C14 C19 C18 -2.1(5)
C13 C14 C19 C18 176.5(3)
C26 N2 C20 N3 0.1(4)
Os1 N2 C20 N3 -179.1(2)
C21 N3 C20 N2 0.1(4)
C20 N3 C21 C22 179.5(3)
C20 N3 C21 C26 -0.3(3)
N3 C21 C22 C23 -179.4(3)
C26 C21 C22 C23 0.4(5)
C21 C22 C23 C24 -0.7(5)
C22 C23 C24 C25 0.2(5)
C23 C24 C25 C26 0.6(5)
C24 C25 C26 N2 179.0(3)
C24 C25 C26 C21 -0.8(5)
C20 N2 C26 C25 179.9(3)
Os1 N2 C26 C25 -0.9(5)
C20 N2 C26 C21 -0.3(3)
Os1 N2 C26 C21 178.9(2)
N3 C21 C26 C25 -179.8(3)
C22 C21 C26 C25 0.4(5)
N3 C21 C26 N2 0.3(3)
C22 C21 C26 N2 -179.4(3)
